data_7709416
loop_
_publ_author_name
'Schmer, Alexander'
'Garc\'ia Alcaraz, Antonio'
'Kyri, Andreas Wolfgang'
'Schnakenburg, Gregor'
'Espinosa Ferao, Arturo'
'Streubel, Rainer'

_publ_section_title
;
 Synthesis of azadiphosphiridine complexes. Theoretical studies on ring
 formation, the P-to-P' metal shift and the resulting nitrogen geometry.
;
_journal_issue 8
_journal_name_full 'Dalton transactions (Cambridge, England : 2003)'
_journal_page_first 3275
_journal_page_last 3279
_journal_paper_doi 10.1039/d1dt04252a
_journal_volume 51
_journal_year 2022
_chemical_formula_moiety '2(C33 H27 N O5 P2 W), C4 H10 O'
_chemical_formula_sum 'C70 H64 N2 O11 P4 W2'
_chemical_formula_weight 1600.81
_chemical_name_systematic AS-226
_space_group_crystal_system triclinic
_space_group_IT_number 2
_space_group_name_Hall '-P 1'
_space_group_name_H-M_alt 'P -1'
_atom_sites_solution_hydrogens geom
_atom_sites_solution_primary dual
_audit_creation_date 2018-03-20
_audit_creation_method
;
Olex2 1.2
(compiled 2017.03.02 svn.r3394 for OlexSys, GUI svn.r5324)
;
_audit_update_record
;
2021-06-23 deposited with the CCDC.	2022-02-03 downloaded from the CCDC.
;
_cell_angle_alpha 86.110(4)
_cell_angle_beta 76.077(3)
_cell_angle_gamma 72.024(4)
_cell_formula_units_Z 1
_cell_length_a 9.2415(5)
_cell_length_b 13.4649(8)
_cell_length_c 14.4358(8)
_cell_measurement_reflns_used 9879
_cell_measurement_temperature 100
_cell_measurement_theta_max 28.13
_cell_measurement_theta_min 2.38
_cell_volume 1658.40(17)
_computing_cell_refinement 'SAINT v8.34A (Bruker, 2013)'
_computing_data_reduction 'SAINT v8.34A (Bruker, 2013)'
_computing_molecular_graphics 'Olex2 (Dolomanov et al., 2009)'
_computing_publication_material 'Olex2 (Dolomanov et al., 2009)'
_computing_structure_refinement 'XL (Sheldrick, 2008)'
_computing_structure_solution 'XT (Sheldrick, 2015)'
_diffrn_ambient_temperature 100
_diffrn_detector_area_resol_mean 8
_diffrn_measured_fraction_theta_full 0.997
_diffrn_measured_fraction_theta_max 0.998
_diffrn_measurement_device_type 'Bruker X8-KappaApexII'
_diffrn_measurement_method 'fine slicing \w and \f scans'
_diffrn_radiation_monochromator graphite
_diffrn_radiation_type MoK\a
_diffrn_radiation_wavelength 0.71073
_diffrn_reflns_av_R_equivalents 0.0574
_diffrn_reflns_av_unetI/netI 0.0402
_diffrn_reflns_Laue_measured_fraction_full 0.997
_diffrn_reflns_Laue_measured_fraction_max 0.998
_diffrn_reflns_limit_h_max 12
_diffrn_reflns_limit_h_min -12
_diffrn_reflns_limit_k_max 17
_diffrn_reflns_limit_k_min -17
_diffrn_reflns_limit_l_max 19
_diffrn_reflns_limit_l_min -19
_diffrn_reflns_number 50896
_diffrn_reflns_point_group_measured_fraction_full 0.997
_diffrn_reflns_point_group_measured_fraction_max 0.998
_diffrn_reflns_theta_full 25.242
_diffrn_reflns_theta_max 27.999
_diffrn_reflns_theta_min 3.181
_diffrn_source 'sealed tube'
_diffrn_standards_number 0
_exptl_absorpt_coefficient_mu 3.623
_exptl_absorpt_correction_T_max 0.7461
_exptl_absorpt_correction_T_min 0.4717
_exptl_absorpt_correction_type empirical
_exptl_absorpt_process_details
'SADABS-2014/5 (Bruker,2014/5) was used for absorption correction. wR2(int) was 0.1162 before and 0.0603 after correction. The Ratio of minimum to maximum transmission is 0.6322. The \l/2 correction factor is 0.00150.'
_exptl_crystal_colour 'clear colourless'
_exptl_crystal_colour_lustre clear
_exptl_crystal_colour_primary colourless
_exptl_crystal_density_diffrn 1.603
_exptl_crystal_description plate
_exptl_crystal_F_000 794
_exptl_crystal_size_max 0.22
_exptl_crystal_size_mid 0.09
_exptl_crystal_size_min 0.05
_refine_diff_density_max 1.546
_refine_diff_density_min -1.300
_refine_diff_density_rms 0.122
_refine_ls_extinction_method none
_refine_ls_goodness_of_fit_ref 1.022
_refine_ls_hydrogen_treatment constr
_refine_ls_matrix_type full
_refine_ls_number_parameters 415
_refine_ls_number_reflns 7983
_refine_ls_number_restraints 3
_refine_ls_restrained_S_all 1.023
_refine_ls_R_factor_all 0.0357
_refine_ls_R_factor_gt 0.0260
_refine_ls_shift/su_max 0.002
_refine_ls_shift/su_mean 0.000
_refine_ls_structure_factor_coef Fsqd
_refine_ls_weighting_details 'w=1/[\s^2^(Fo^2^)+(0.0203P)^2^+2.3593P] where P=(Fo^2^+2Fc^2^)/3'
_refine_ls_weighting_scheme calc
_refine_ls_wR_factor_gt 0.0528
_refine_ls_wR_factor_ref 0.0569
_reflns_Friedel_coverage 0.000
_reflns_number_gt 7005
_reflns_number_total 7983
_reflns_threshold_expression 'I > 2\s(I)'
_cod_data_source_file d1dt04252a2.cif
_cod_data_source_block 5550f
_cod_depositor_comments 'Adding full bibliography for 7709415--7709416.cif.'
_cod_original_cell_volume 1658.41(17)
_cod_database_code 7709416
_shelx_shelxl_version_number 2014/7
_shelx_space_group_comment
;
The symmetry employed for this shelxl refinement is uniquely defined
by the following loop, which should always be used as a source of
symmetry information in preference to the above space-group names.
They are only intended as comments.
;
_shelx_estimated_absorpt_t_max 0.840
_shelx_estimated_absorpt_t_min 0.503
_olex2_refinement_description
;
1. Fixed Uiso
 At 1.2 times of:
  All C(H) groups, All C(H,H) groups
 At 1.5 times of:
  All C(H,H,H) groups, All C(H,H,H,H,H,H) groups
2. Restrained distances
 C35-C34S = C35-C34
 1.5 with sigma of 0.02
 C35-C34S
 1.5 with sigma of 0.001
3. Others
 Sof(C34S)=Sof(H34C)=Sof(H34D)=Sof(H35D)=Sof(H35E)=Sof(H35F)=1-FVAR(1)
 Sof(C34)=Sof(H34A)=Sof(H34B)=Sof(H35A)=Sof(H35B)=Sof(H35C)=FVAR(1)
4.a Ternary CH refined with riding coordinates:
 C7(H7)
4.b Secondary CH2 refined with riding coordinates:
 C34(H34A,H34B), C34S(H34C,H34D)
4.c Me refined with riding coordinates:
 C35(H35A,H35B,H35C), C35(H35D,H35E,H35F)
4.d Aromatic/amide H refined with riding coordinates:
 C2(H2), C3(H3), C4(H4), C5(H5), C6(H6), C12(H12), C13(H13), C14(H14),
 C15(H15), C16(H16), C18(H18), C19(H19), C20(H20), C21(H21), C22(H22), C24(H24),
  C25(H25), C26(H26), C27(H27), C28(H28)
4.e Idealised Me refined as rotating group:
 C8(H8A,H8B,H8C), C9(H9A,H9B,H9C)
;
_olex2_submission_special_instructions 'No special instructions were received'

loop_
_space_group_symop_operation_xyz
'x, y, z'
'-x, -y, -z'

loop_
_atom_site_label
_atom_site_type_symbol
_atom_site_fract_x
_atom_site_fract_y
_atom_site_fract_z
_atom_site_U_iso_or_equiv
_atom_site_adp_type
_atom_site_occupancy
_atom_site_site_symmetry_order
_atom_site_calc_flag
_atom_site_refinement_flags_posn
_atom_site_refinement_flags_adp
_atom_site_refinement_flags_occupancy
_atom_site_disorder_assembly
_atom_site_disorder_group
W W 0.09009(2) 0.50067(2) 0.16641(2) 0.01348(4) Uani 1 1 d . . . . .
P1 P 0.29055(9) 0.36286(6) 0.22826(5) 0.01220(15) Uani 1 1 d . . . . .
P2 P 0.27230(9) 0.20685(6) 0.25291(5) 0.01484(15) Uani 1 1 d . . . . .
O1 O -0.1697(3) 0.68111(18) 0.09470(16) 0.0271(5) Uani 1 1 d . . . . .
O2 O 0.2474(3) 0.66510(18) 0.21366(16) 0.0242(5) Uani 1 1 d . . . . .
O3 O -0.1082(3) 0.5223(2) 0.38113(16) 0.0325(6) Uani 1 1 d . . . . .
O4 O -0.0501(3) 0.32722(18) 0.11606(16) 0.0244(5) Uani 1 1 d . . . . .
O5 O 0.3098(3) 0.48780(19) -0.04266(15) 0.0264(5) Uani 1 1 d . . . . .
N1 N 0.4098(3) 0.25131(19) 0.16901(17) 0.0151(5) Uani 1 1 d . . . . .
C1 C 0.3959(3) 0.4137(2) 0.2940(2) 0.0127(6) Uani 1 1 d . . . . .
C2 C 0.5465(3) 0.4169(2) 0.2520(2) 0.0171(6) Uani 1 1 d . . . . .
H2 H 0.6054 0.3764 0.1965 0.021 Uiso 1 1 calc R . . . .
C3 C 0.6101(4) 0.4799(3) 0.2919(2) 0.0217(7) Uani 1 1 d . . . . .
H3 H 0.7123 0.4831 0.2627 0.026 Uiso 1 1 calc R . . . .
C4 C 0.5265(4) 0.5377(2) 0.3734(2) 0.0197(6) Uani 1 1 d . . . . .
H4 H 0.5709 0.5809 0.3997 0.024 Uiso 1 1 calc R . . . .
C5 C 0.3777(3) 0.5329(2) 0.4170(2) 0.0160(6) Uani 1 1 d . . . . .
H5 H 0.3208 0.5715 0.4739 0.019 Uiso 1 1 calc R . . . .
C6 C 0.3127(3) 0.4715(2) 0.37692(19) 0.0127(6) Uani 1 1 d . . . . .
H6 H 0.2103 0.4688 0.4062 0.015 Uiso 1 1 calc R . . . .
C7 C 0.4464(4) 0.2338(2) 0.0642(2) 0.0207(7) Uani 1 1 d . . . . .
H7 H 0.3530 0.2736 0.0392 0.025 Uiso 1 1 calc R . . . .
C8 C 0.4825(5) 0.1189(3) 0.0441(3) 0.0400(10) Uani 1 1 d . . . . .
H8A H 0.5750 0.0792 0.0673 0.060 Uiso 1 1 calc GR . . . .
H8B H 0.5027 0.1077 -0.0248 0.060 Uiso 1 1 calc GR . . . .
H8C H 0.3931 0.0953 0.0768 0.060 Uiso 1 1 calc GR . . . .
C9 C 0.5812(4) 0.2753(3) 0.0184(2) 0.0315(8) Uani 1 1 d . . . . .
H9A H 0.5528 0.3495 0.0342 0.047 Uiso 1 1 calc GR . . . .
H9B H 0.6049 0.2665 -0.0510 0.047 Uiso 1 1 calc GR . . . .
H9C H 0.6734 0.2366 0.0425 0.047 Uiso 1 1 calc GR . . . .
C10 C 0.3781(3) 0.1257(2) 0.34631(19) 0.0136(6) Uani 1 1 d . . . . .
C11 C 0.4301(4) 0.0118(2) 0.3100(2) 0.0167(6) Uani 1 1 d . . . . .
C12 C 0.3311(4) -0.0251(2) 0.2710(2) 0.0201(7) Uani 1 1 d . . . . .
H12 H 0.2334 0.0215 0.2644 0.024 Uiso 1 1 calc R . . . .
C13 C 0.3730(4) -0.1283(3) 0.2420(2) 0.0254(7) Uani 1 1 d . . . . .
H13 H 0.3045 -0.1513 0.2151 0.031 Uiso 1 1 calc R . . . .
C14 C 0.5141(4) -0.1979(3) 0.2519(2) 0.0272(8) Uani 1 1 d . . . . .
H14 H 0.5433 -0.2685 0.2316 0.033 Uiso 1 1 calc R . . . .
C15 C 0.6122(4) -0.1633(3) 0.2917(2) 0.0278(8) Uani 1 1 d . . . . .
H15 H 0.7086 -0.2108 0.2995 0.033 Uiso 1 1 calc R . . . .
C16 C 0.5708(4) -0.0597(2) 0.3205(2) 0.0211(7) Uani 1 1 d . . . . .
H16 H 0.6395 -0.0374 0.3478 0.025 Uiso 1 1 calc R . . . .
C17 C 0.5163(3) 0.1586(2) 0.3596(2) 0.0158(6) Uani 1 1 d . . . . .
C18 C 0.6478(4) 0.1476(2) 0.2842(2) 0.0204(7) Uani 1 1 d . . . . .
H18 H 0.6492 0.1218 0.2243 0.024 Uiso 1 1 calc R . . . .
C19 C 0.7759(4) 0.1739(3) 0.2960(3) 0.0259(7) Uani 1 1 d . . . . .
H19 H 0.8636 0.1667 0.2437 0.031 Uiso 1 1 calc R . . . .
C20 C 0.7775(4) 0.2106(3) 0.3834(3) 0.0288(8) Uani 1 1 d . . . . .
H20 H 0.8656 0.2286 0.3911 0.035 Uiso 1 1 calc R . . . .
C21 C 0.6495(4) 0.2207(3) 0.4587(3) 0.0256(7) Uani 1 1 d . . . . .
H21 H 0.6498 0.2450 0.5189 0.031 Uiso 1 1 calc R . . . .
C22 C 0.5196(4) 0.1955(2) 0.4468(2) 0.0194(6) Uani 1 1 d . . . . .
H22 H 0.4318 0.2036 0.4991 0.023 Uiso 1 1 calc R . . . .
C23 C 0.2423(3) 0.1424(2) 0.4354(2) 0.0141(6) Uani 1 1 d . . . . .
C24 C 0.2008(4) 0.0592(2) 0.4852(2) 0.0178(6) Uani 1 1 d . . . . .
H24 H 0.2589 -0.0104 0.4650 0.021 Uiso 1 1 calc R . . . .
C25 C 0.0756(4) 0.0769(3) 0.5640(2) 0.0215(7) Uani 1 1 d . . . . .
H25 H 0.0493 0.0192 0.5973 0.026 Uiso 1 1 calc R . . . .
C26 C -0.0117(4) 0.1774(3) 0.5947(2) 0.0225(7) Uani 1 1 d . . . . .
H26 H -0.0986 0.1889 0.6480 0.027 Uiso 1 1 calc R . . . .
C27 C 0.0292(4) 0.2609(3) 0.5469(2) 0.0217(7) Uani 1 1 d . . . . .
H27 H -0.0288 0.3303 0.5678 0.026 Uiso 1 1 calc R . . . .
C28 C 0.1551(4) 0.2432(2) 0.4681(2) 0.0170(6) Uani 1 1 d . . . . .
H28 H 0.1824 0.3010 0.4359 0.020 Uiso 1 1 calc R . . . .
C29 C -0.0769(4) 0.6167(3) 0.1209(2) 0.0196(7) Uani 1 1 d . . . . .
C30 C 0.1897(4) 0.6072(2) 0.1969(2) 0.0170(6) Uani 1 1 d . . . . .
C31 C -0.0403(4) 0.5147(3) 0.3040(2) 0.0197(7) Uani 1 1 d . . . . .
C32 C 0.0003(3) 0.3890(2) 0.1343(2) 0.0166(6) Uani 1 1 d . . . . .
C33 C 0.2317(4) 0.4900(2) 0.0316(2) 0.0171(6) Uani 1 1 d . . . . .
O6 O 1.0000 1.0000 0.0000 0.092(2) Uani 1 2 d S T P . .
C34 C 1.0360(12) 0.9816(9) 0.0809(7) 0.058(4) Uani 0.464(10) 1 d D . . A 1
H34A H 0.9929 1.0476 0.1182 0.069 Uiso 0.464(10) 1 calc R . . A 1
H34B H 1.1513 0.9617 0.0697 0.069 Uiso 0.464(10) 1 calc R . . A 1
C34S C 0.9265(11) 0.9109(7) 0.0530(5) 0.057(3) Uani 0.536(10) 1 d D . . A 2
H34C H 0.8110 0.9351 0.0650 0.068 Uiso 0.536(10) 1 calc R . . A 2
H34D H 0.9670 0.8460 0.0143 0.068 Uiso 0.536(10) 1 calc R . . A 2
C35 C 0.9786(6) 0.8935(4) 0.1450(4) 0.0800(19) Uani 1 1 d D . . . .
H35A H 1.0131 0.8867 0.2048 0.120 Uiso 0.464(10) 1 calc R . . A 1
H35B H 0.8642 0.9130 0.1591 0.120 Uiso 0.464(10) 1 calc R . . A 1
H35C H 1.0232 0.8268 0.1104 0.120 Uiso 0.464(10) 1 calc R . . A 1
H35D H 0.9386 0.8399 0.1820 0.120 Uiso 0.536(10) 1 calc R . . A 2
H35E H 1.0931 0.8704 0.1314 0.120 Uiso 0.536(10) 1 calc R . . A 2
H35F H 0.9382 0.9589 0.1817 0.120 Uiso 0.536(10) 1 calc R . . A 2

loop_
_atom_site_aniso_label
_atom_site_aniso_U_11
_atom_site_aniso_U_22
_atom_site_aniso_U_33
_atom_site_aniso_U_23
_atom_site_aniso_U_13
_atom_site_aniso_U_12
W 0.01383(6) 0.01488(7) 0.01295(6) 0.00004(4) -0.00446(4) -0.00502(4)
P1 0.0137(4) 0.0119(4) 0.0121(3) -0.0003(3) -0.0029(3) -0.0053(3)
P2 0.0193(4) 0.0140(4) 0.0141(3) 0.0024(3) -0.0054(3) -0.0085(3)
O1 0.0258(12) 0.0248(13) 0.0272(12) -0.0051(10) -0.0115(10) 0.0025(10)
O2 0.0333(13) 0.0210(12) 0.0239(12) -0.0002(10) -0.0078(10) -0.0153(11)
O3 0.0222(13) 0.0600(19) 0.0180(12) -0.0080(12) 0.0020(10) -0.0199(12)
O4 0.0289(13) 0.0231(13) 0.0269(12) -0.0003(10) -0.0089(10) -0.0141(11)
O5 0.0323(13) 0.0276(14) 0.0170(11) 0.0032(10) -0.0014(10) -0.0099(11)
N1 0.0216(13) 0.0103(12) 0.0129(11) -0.0015(9) -0.0021(10) -0.0052(10)
C1 0.0152(14) 0.0103(14) 0.0149(13) 0.0009(11) -0.0061(11) -0.0050(11)
C2 0.0164(15) 0.0177(16) 0.0163(14) -0.0029(12) -0.0023(12) -0.0043(12)
C3 0.0161(15) 0.0272(18) 0.0244(16) -0.0034(14) -0.0034(13) -0.0106(14)
C4 0.0215(16) 0.0181(16) 0.0227(15) -0.0027(13) -0.0083(13) -0.0074(13)
C5 0.0181(15) 0.0150(15) 0.0148(14) -0.0036(12) -0.0049(12) -0.0035(12)
C6 0.0133(14) 0.0128(14) 0.0118(13) 0.0001(11) -0.0019(11) -0.0042(11)
C7 0.0336(18) 0.0167(16) 0.0113(14) -0.0031(12) -0.0014(13) -0.0090(14)
C8 0.073(3) 0.0195(19) 0.0215(17) -0.0078(15) 0.0030(19) -0.0150(19)
C9 0.037(2) 0.037(2) 0.0183(16) -0.0062(15) 0.0040(15) -0.0147(17)
C10 0.0150(14) 0.0138(15) 0.0124(13) 0.0004(11) -0.0023(11) -0.0057(12)
C11 0.0228(16) 0.0145(15) 0.0122(13) 0.0013(11) 0.0009(12) -0.0088(13)
C12 0.0247(17) 0.0175(16) 0.0195(15) 0.0029(12) -0.0027(13) -0.0108(13)
C13 0.037(2) 0.0219(18) 0.0189(15) -0.0025(13) 0.0012(14) -0.0165(15)
C14 0.040(2) 0.0124(16) 0.0234(16) -0.0055(13) 0.0071(15) -0.0099(15)
C15 0.0305(19) 0.0172(17) 0.0278(17) 0.0001(14) 0.0005(15) -0.0016(14)
C16 0.0246(17) 0.0167(16) 0.0198(15) -0.0002(13) -0.0022(13) -0.0053(13)
C17 0.0178(15) 0.0096(14) 0.0208(15) 0.0033(12) -0.0073(12) -0.0036(12)
C18 0.0197(16) 0.0152(16) 0.0246(16) 0.0043(13) -0.0044(13) -0.0044(13)
C19 0.0155(16) 0.0194(17) 0.040(2) 0.0088(15) -0.0017(14) -0.0066(13)
C20 0.0228(17) 0.0174(17) 0.052(2) 0.0062(16) -0.0171(17) -0.0088(14)
C21 0.0265(18) 0.0170(17) 0.0390(19) -0.0009(14) -0.0167(16) -0.0078(14)
C22 0.0208(16) 0.0136(15) 0.0231(15) 0.0014(12) -0.0060(13) -0.0036(12)
C23 0.0151(14) 0.0150(15) 0.0134(13) -0.0001(11) -0.0049(11) -0.0051(12)
C24 0.0197(15) 0.0154(15) 0.0186(14) -0.0004(12) -0.0052(12) -0.0050(12)
C25 0.0250(17) 0.0208(17) 0.0206(15) 0.0024(13) -0.0020(13) -0.0126(14)
C26 0.0172(16) 0.0294(19) 0.0198(15) -0.0039(14) 0.0027(13) -0.0100(14)
C27 0.0209(16) 0.0191(17) 0.0217(15) -0.0049(13) -0.0010(13) -0.0030(13)
C28 0.0208(15) 0.0141(15) 0.0157(14) 0.0002(12) -0.0029(12) -0.0056(12)
C29 0.0196(16) 0.0236(17) 0.0176(15) -0.0050(13) -0.0045(13) -0.0083(14)
C30 0.0191(15) 0.0181(16) 0.0131(14) 0.0013(12) -0.0045(12) -0.0045(13)
C31 0.0153(15) 0.0243(18) 0.0213(16) -0.0024(13) -0.0055(13) -0.0073(13)
C32 0.0171(15) 0.0197(16) 0.0133(13) 0.0004(12) -0.0038(12) -0.0056(13)
C33 0.0219(16) 0.0123(15) 0.0195(15) 0.0028(12) -0.0077(13) -0.0070(12)
O6 0.115(5) 0.042(3) 0.138(6) 0.003(3) -0.080(5) -0.013(3)
C34 0.049(6) 0.074(8) 0.035(5) 0.002(5) -0.009(5) 0.001(5)
C34S 0.059(6) 0.042(5) 0.068(6) -0.005(5) -0.009(5) -0.016(4)
C35 0.043(3) 0.054(4) 0.131(6) 0.007(4) -0.008(3) -0.007(3)

loop_
_atom_type_symbol
_atom_type_description
_atom_type_scat_dispersion_real
_atom_type_scat_dispersion_imag
_atom_type_scat_source
C C 0.0033 0.0016 'International Tables Vol C Tables 4.2.6.8 and 6.1.1.4'
H H 0.0000 0.0000 'International Tables Vol C Tables 4.2.6.8 and 6.1.1.4'
N N 0.0061 0.0033 'International Tables Vol C Tables 4.2.6.8 and 6.1.1.4'
O O 0.0106 0.0060 'International Tables Vol C Tables 4.2.6.8 and 6.1.1.4'
P P 0.1023 0.0942 'International Tables Vol C Tables 4.2.6.8 and 6.1.1.4'
W W -0.8490 6.8722 'International Tables Vol C Tables 4.2.6.8 and 6.1.1.4'

loop_
_geom_angle_atom_site_label_1
_geom_angle_atom_site_label_2
_geom_angle_atom_site_label_3
_geom_angle
_geom_angle_site_symmetry_1
_geom_angle_site_symmetry_3
_geom_angle_publ_flag
C29 W P1 177.66(9) . . ?
C29 W C30 90.48(12) . . ?
C29 W C31 92.29(12) . . ?
C29 W C32 91.76(12) . . ?
C29 W C33 89.30(12) . . ?
C30 W P1 88.24(8) . . ?
C30 W C32 177.35(12) . . ?
C30 W C33 87.34(12) . . ?
C31 W P1 85.74(9) . . ?
C31 W C30 89.10(12) . . ?
C31 W C32 92.23(12) . . ?
C31 W C33 176.11(12) . . ?
C32 W P1 89.56(8) . . ?
C32 W C33 91.27(12) . . ?
C33 W P1 92.59(8) . . ?
P2 P1 W 120.99(4) . . ?
N1 P1 W 125.50(9) . . ?
N1 P1 P2 52.38(9) . . ?
N1 P1 C1 110.37(13) . . ?
C1 P1 W 113.33(9) . . ?
C1 P1 P2 120.96(9) . . ?
N1 P2 P1 50.35(8) . . ?
N1 P2 C10 107.53(12) . . ?
C10 P2 P1 116.21(10) . . ?
P1 N1 P2 77.27(11) . . ?
C7 N1 P1 125.8(2) . . ?
C7 N1 P2 124.8(2) . . ?
C2 C1 P1 120.3(2) . . ?
C2 C1 C6 119.5(3) . . ?
C6 C1 P1 118.5(2) . . ?
C1 C2 H2 120.2 . . ?
C3 C2 C1 119.5(3) . . ?
C3 C2 H2 120.2 . . ?
C2 C3 H3 119.6 . . ?
C4 C3 C2 120.8(3) . . ?
C4 C3 H3 119.6 . . ?
C3 C4 H4 120.0 . . ?
C3 C4 C5 120.0(3) . . ?
C5 C4 H4 120.0 . . ?
C4 C5 H5 120.2 . . ?
C6 C5 C4 119.5(3) . . ?
C6 C5 H5 120.2 . . ?
C1 C6 H6 119.7 . . ?
C5 C6 C1 120.7(3) . . ?
C5 C6 H6 119.7 . . ?
N1 C7 H7 108.9 . . ?
N1 C7 C8 109.5(2) . . ?
N1 C7 C9 108.2(3) . . ?
C8 C7 H7 108.9 . . ?
C8 C7 C9 112.5(3) . . ?
C9 C7 H7 108.9 . . ?
C7 C8 H8A 109.5 . . ?
C7 C8 H8B 109.5 . . ?
C7 C8 H8C 109.5 . . ?
H8A C8 H8B 109.5 . . ?
H8A C8 H8C 109.5 . . ?
H8B C8 H8C 109.5 . . ?
C7 C9 H9A 109.5 . . ?
C7 C9 H9B 109.5 . . ?
C7 C9 H9C 109.5 . . ?
H9A C9 H9B 109.5 . . ?
H9A C9 H9C 109.5 . . ?
H9B C9 H9C 109.5 . . ?
C11 C10 P2 104.41(18) . . ?
C17 C10 P2 114.16(19) . . ?
C17 C10 C11 111.8(2) . . ?
C17 C10 C23 114.1(2) . . ?
C23 C10 P2 101.08(18) . . ?
C23 C10 C11 110.4(2) . . ?
C12 C11 C10 120.6(3) . . ?
C16 C11 C10 121.8(3) . . ?
C16 C11 C12 117.5(3) . . ?
C11 C12 H12 119.3 . . ?
C13 C12 C11 121.3(3) . . ?
C13 C12 H12 119.3 . . ?
C12 C13 H13 119.8 . . ?
C14 C13 C12 120.3(3) . . ?
C14 C13 H13 119.8 . . ?
C13 C14 H14 120.4 . . ?
C15 C14 C13 119.1(3) . . ?
C15 C14 H14 120.4 . . ?
C14 C15 H15 119.7 . . ?
C14 C15 C16 120.7(3) . . ?
C16 C15 H15 119.7 . . ?
C11 C16 H16 119.5 . . ?
C15 C16 C11 121.0(3) . . ?
C15 C16 H16 119.5 . . ?
C18 C17 C10 120.0(3) . . ?
C22 C17 C10 122.1(3) . . ?
C22 C17 C18 117.8(3) . . ?
C17 C18 H18 119.6 . . ?
C19 C18 C17 120.8(3) . . ?
C19 C18 H18 119.6 . . ?
C18 C19 H19 119.6 . . ?
C18 C19 C20 120.7(3) . . ?
C20 C19 H19 119.6 . . ?
C19 C20 H20 120.4 . . ?
C21 C20 C19 119.1(3) . . ?
C21 C20 H20 120.4 . . ?
C20 C21 H21 119.8 . . ?
C20 C21 C22 120.3(3) . . ?
C22 C21 H21 119.8 . . ?
C17 C22 H22 119.4 . . ?
C21 C22 C17 121.2(3) . . ?
C21 C22 H22 119.4 . . ?
C24 C23 C10 122.0(3) . . ?
C28 C23 C10 120.1(3) . . ?
C28 C23 C24 117.8(3) . . ?
C23 C24 H24 119.7 . . ?
C25 C24 C23 120.7(3) . . ?
C25 C24 H24 119.7 . . ?
C24 C25 H25 119.5 . . ?
C26 C25 C24 120.9(3) . . ?
C26 C25 H25 119.5 . . ?
C25 C26 H26 120.4 . . ?
C25 C26 C27 119.2(3) . . ?
C27 C26 H26 120.4 . . ?
C26 C27 H27 120.0 . . ?
C26 C27 C28 119.9(3) . . ?
C28 C27 H27 120.0 . . ?
C23 C28 H28 119.3 . . ?
C27 C28 C23 121.5(3) . . ?
C27 C28 H28 119.3 . . ?
O1 C29 W 179.4(3) . . ?
O2 C30 W 178.9(3) . . ?
O3 C31 W 177.7(3) . . ?
O4 C32 W 179.5(3) . . ?
O5 C33 W 177.5(3) . . ?
C34 O6 C34 180.0 2_775 . ?
C34S O6 C34S 180.0 2_775 . ?
O6 C34 H34A 108.0 . . ?
O6 C34 H34B 108.0 . . ?
O6 C34 C35 117.2(8) . . ?
H34A C34 H34B 107.2 . . ?
C35 C34 H34A 108.0 . . ?
C35 C34 H34B 108.0 . . ?
O6 C34S H34C 110.9 . . ?
O6 C34S H34D 110.9 . . ?
H34C C34S H34D 108.9 . . ?
C35 C34S O6 104.1(5) . . ?
C35 C34S H34C 110.9 . . ?
C35 C34S H34D 110.9 . . ?
C34 C35 H35A 109.5 . . ?
C34 C35 H35B 109.5 . . ?
C34 C35 H35C 109.5 . . ?
C34S C35 H35D 109.5 . . ?
C34S C35 H35E 109.5 . . ?
C34S C35 H35F 109.5 . . ?
H35A C35 H35B 109.5 . . ?
H35A C35 H35C 109.5 . . ?
H35B C35 H35C 109.5 . . ?
H35D C35 H35E 109.5 . . ?
H35D C35 H35F 109.5 . . ?
H35E C35 H35F 109.5 . . ?

loop_
_geom_bond_atom_site_label_1
_geom_bond_atom_site_label_2
_geom_bond_distance
_geom_bond_site_symmetry_2
_geom_bond_publ_flag
W P1 2.4743(7) . ?
W C29 2.028(3) . ?
W C30 2.048(3) . ?
W C31 2.047(3) . ?
W C32 2.053(3) . ?
W C33 2.054(3) . ?
P1 P2 2.1577(11) . ?
P1 N1 1.703(3) . ?
P1 C1 1.807(3) . ?
P2 N1 1.752(3) . ?
P2 C10 1.935(3) . ?
O1 C29 1.133(4) . ?
O2 C30 1.138(4) . ?
O3 C31 1.134(4) . ?
O4 C32 1.143(4) . ?
O5 C33 1.135(4) . ?
N1 C7 1.488(4) . ?
C1 C2 1.390(4) . ?
C1 C6 1.394(4) . ?
C2 H2 0.9500 . ?
C2 C3 1.390(4) . ?
C3 H3 0.9500 . ?
C3 C4 1.380(4) . ?
C4 H4 0.9500 . ?
C4 C5 1.387(4) . ?
C5 H5 0.9500 . ?
C5 C6 1.385(4) . ?
C6 H6 0.9500 . ?
C7 H7 1.0000 . ?
C7 C8 1.511(5) . ?
C7 C9 1.512(5) . ?
C8 H8A 0.9800 . ?
C8 H8B 0.9800 . ?
C8 H8C 0.9800 . ?
C9 H9A 0.9800 . ?
C9 H9B 0.9800 . ?
C9 H9C 0.9800 . ?
C10 C11 1.546(4) . ?
C10 C17 1.531(4) . ?
C10 C23 1.539(4) . ?
C11 C12 1.402(4) . ?
C11 C16 1.395(4) . ?
C12 H12 0.9500 . ?
C12 C13 1.388(4) . ?
C13 H13 0.9500 . ?
C13 C14 1.384(5) . ?
C14 H14 0.9500 . ?
C14 C15 1.384(5) . ?
C15 H15 0.9500 . ?
C15 C16 1.392(5) . ?
C16 H16 0.9500 . ?
C17 C18 1.399(4) . ?
C17 C22 1.395(4) . ?
C18 H18 0.9500 . ?
C18 C19 1.385(4) . ?
C19 H19 0.9500 . ?
C19 C20 1.391(5) . ?
C20 H20 0.9500 . ?
C20 C21 1.379(5) . ?
C21 H21 0.9500 . ?
C21 C22 1.393(4) . ?
C22 H22 0.9500 . ?
C23 C24 1.395(4) . ?
C23 C28 1.393(4) . ?
C24 H24 0.9500 . ?
C24 C25 1.386(4) . ?
C25 H25 0.9500 . ?
C25 C26 1.383(5) . ?
C26 H26 0.9500 . ?
C26 C27 1.385(5) . ?
C27 H27 0.9500 . ?
C27 C28 1.390(4) . ?
C28 H28 0.9500 . ?
O6 C34 1.278(9) . ?
O6 C34 1.278(9) 2_775 ?
O6 C34S 1.617(9) . ?
O6 C34S 1.617(9) 2_775 ?
C34 H34A 0.9900 . ?
C34 H34B 0.9900 . ?
C34 C35 1.596(10) . ?
C34S H34C 0.9900 . ?
C34S H34D 0.9900 . ?
C34S C35 1.4978(10) . ?
C35 H35A 0.9800 . ?
C35 H35B 0.9800 . ?
C35 H35C 0.9800 . ?
C35 H35D 0.9800 . ?
C35 H35E 0.9800 . ?
C35 H35F 0.9800 . ?
